data_7110409
loop_
_publ_author_name
'Andrews, Mark D.'
'Brown, Giles A.'
'Charmant, Jonathan P. H.'
'Peakman, Torren M.'
'Rebello, Arlene'
'Walsh, Kenneth E.'
'Gallagher, Timothy'
'Hales, Neil J.'

_publ_section_title
;
 Aldehydes and ketones as dipolarophiles: application to the synthesis of
 oxapenams
;
_journal_issue 3
_journal_name_full 'Chemical Communications'
_journal_page_first 249
_journal_paper_doi 10.1039/a808688e
_journal_year 1999
_chemical_formula_moiety 'C15 H10 F6 N2 O6'
_chemical_formula_sum 'C15 H10 F6 N2 O6'
_chemical_formula_weight 428.25
_chemical_name_systematic
; 
 ? 
;
_space_group_IT_number 61
_symmetry_cell_setting orthorhombic
_symmetry_space_group_name_Hall '-P 2ac 2ab'
_symmetry_space_group_name_H-M 'P b c a'
_atom_sites_solution_hydrogens geom
_atom_sites_solution_primary direct
_atom_sites_solution_secondary difmap
_audit_creation_method SHELXL-97
_cell_angle_alpha 90.00
_cell_angle_beta 90.00
_cell_angle_gamma 90.00
_cell_formula_units_Z 8
_cell_length_a 11.658(1)
_cell_length_b 8.055(1)
_cell_length_c 34.764(5)
_cell_measurement_reflns_used 243
_cell_measurement_temperature 173(2)
_cell_volume 3264.5(7)
_computing_cell_refinement 'Bruker SMART v4'
_computing_data_collection 'Bruker SMART v4'
_computing_data_reduction 'Bruker SAINT v4'
_computing_molecular_graphics 'Bruker SHELXTL v6'
_computing_publication_material 'Bruker SHELXTL v6'
_computing_structure_refinement 'Bruker SHELXTL v6'
_computing_structure_solution 'Bruker SHELXTL v6'
_diffrn_ambient_temperature 173(2)
_diffrn_measured_fraction_theta_full 0.998
_diffrn_measured_fraction_theta_max 0.998
_diffrn_measurement_device_type 'Bruker SMART'
_diffrn_measurement_method '\w scans'
_diffrn_radiation_monochromator graphite
_diffrn_radiation_source 'fine-focus sealed tube'
_diffrn_radiation_type MoK\a
_diffrn_radiation_wavelength 0.71073
_diffrn_reflns_av_R_equivalents 0.0290
_diffrn_reflns_av_sigmaI/netI 0.0193
_diffrn_reflns_limit_h_max 11
_diffrn_reflns_limit_h_min -12
_diffrn_reflns_limit_k_max 7
_diffrn_reflns_limit_k_min -8
_diffrn_reflns_limit_l_max 38
_diffrn_reflns_limit_l_min -36
_diffrn_reflns_number 13916
_diffrn_reflns_theta_full 23.28
_diffrn_reflns_theta_max 23.28
_diffrn_reflns_theta_min 2.10
_diffrn_standards_decay_% none
_exptl_absorpt_coefficient_mu 0.177
_exptl_absorpt_correction_T_max 0.978
_exptl_absorpt_correction_T_min 0.811
_exptl_absorpt_correction_type empirical
_exptl_absorpt_process_details
;
 Based on multiple and symmetry equivalent measurements using Bruker
 SADABS area detector and absorption correction software.
;
_exptl_crystal_colour colourless
_exptl_crystal_density_diffrn 1.743
_exptl_crystal_density_method 'not measured'
_exptl_crystal_description block
_exptl_crystal_F_000 1728
_exptl_crystal_size_max 0.4
_exptl_crystal_size_mid 0.3
_exptl_crystal_size_min 0.1
_refine_diff_density_max 0.205
_refine_diff_density_min -0.180
_refine_diff_density_rms 0.038
_refine_ls_extinction_coef 0.0018(3)
_refine_ls_extinction_expression Fc^*^=kFc[1+0.001xFc^2^\l^3^/sin(2\q)]^-1/4^
_refine_ls_extinction_method SHELXL
_refine_ls_goodness_of_fit_ref 1.194
_refine_ls_hydrogen_treatment mixed
_refine_ls_matrix_type full
_refine_ls_number_parameters 271
_refine_ls_number_reflns 2344
_refine_ls_number_restraints 0
_refine_ls_restrained_S_all 1.194
_refine_ls_R_factor_all 0.0374
_refine_ls_R_factor_gt 0.0319
_refine_ls_shift/su_max 0.000
_refine_ls_shift/su_mean 0.000
_refine_ls_structure_factor_coef Fsqd
_refine_ls_weighting_details 'calc w=1/[\s^2^(Fo^2^)+(0.0279P)^2^+1.8016P] where w=(Fo^2^+2Fc^2^)/3'
_refine_ls_weighting_scheme calc
_refine_ls_wR_factor_gt 0.0740
_refine_ls_wR_factor_ref 0.0765
_reflns_number_gt 2108
_reflns_number_total 2344
_reflns_threshold_expression >2sigma(I)
_cod_data_source_file 808688esup1.cif
_cod_data_source_block oadbya
_cod_depositor_comments
;
The following automatic conversions were performed:

'_symmetry_cell_setting' value 'Orthorhombic' changed to
'orthorhombic' according to
/home/saulius/struct/CIF-dictionaries/cif_core.dic dictionary named
'cif_core.dic' version 2.4.2 from 2011-04-26.

Automatic conversion script
Id: cif_fix_values 1891 2012-01-12 08:04:46Z andrius 
;
_cod_original_cell_volume 3264.6(8)
_cod_original_sg_symbol_H-M Pbca
_cod_database_code 7110409

loop_
_symmetry_equiv_pos_as_xyz
'x, y, z'
'-x+1/2, -y, z+1/2'
'-x, y+1/2, -z+1/2'
'x+1/2, -y+1/2, -z'
'-x, -y, -z'
'x-1/2, y, -z-1/2'
'x, -y-1/2, z-1/2'
'-x-1/2, y-1/2, z'

loop_
_atom_site_label
_atom_site_type_symbol
_atom_site_fract_x
_atom_site_fract_y
_atom_site_fract_z
_atom_site_U_iso_or_equiv
_atom_site_adp_type
_atom_site_occupancy
_atom_site_symmetry_multiplicity
_atom_site_calc_flag
_atom_site_refinement_flags
O1 O 0.03277(12) 1.19248(17) 0.19716(4) 0.0301(4) Uani 1 1 d .
C2 C 0.01063(17) 1.0236(2) 0.18999(6) 0.0234(4) Uani 1 1 d .
C3 C -0.03035(17) 1.0090(2) 0.14644(5) 0.0217(4) Uani 1 1 d .
H3 H -0.0994(17) 0.951(2) 0.1447(5) 0.018(5) Uiso 1 1 d .
N4 N -0.04505(13) 1.1820(2) 0.13672(4) 0.0225(4) Uani 1 1 d .
C5 C 0.02027(18) 1.2883(2) 0.16236(6) 0.0262(5) Uani 1 1 d .
H5 H 0.0962(18) 1.323(2) 0.1542(6) 0.022(5) Uiso 1 1 d .
C6 C -0.07959(18) 1.4121(3) 0.16338(6) 0.0308(5) Uani 1 1 d .
H6A H -0.1094 1.4360 0.1895 0.037 Uiso 1 1 calc R
H6B H -0.0662 1.5152 0.1486 0.037 Uiso 1 1 calc R
C7 C -0.14578(18) 1.2782(3) 0.14162(6) 0.0265(5) Uani 1 1 d .
O7 O -0.24215(12) 1.25225(19) 0.13163(4) 0.0370(4) Uani 1 1 d .
C8 C 0.05678(16) 0.9312(2) 0.11905(5) 0.0218(4) Uani 1 1 d .
O8 O 0.14276(12) 1.00039(17) 0.10856(4) 0.0295(4) Uani 1 1 d .
O9 O 0.02393(11) 0.78024(15) 0.10807(4) 0.0230(3) Uani 1 1 d .
C10 C 0.10094(16) 0.6999(2) 0.08086(6) 0.0248(5) Uani 1 1 d .
H10A H 0.1745 0.6725 0.0936 0.030 Uiso 1 1 calc R
H10B H 0.1171 0.7754 0.0591 0.030 Uiso 1 1 calc R
C11 C 0.04488(16) 0.5443(2) 0.06646(5) 0.0224(4) Uani 1 1 d .
C12 C -0.07139(18) 0.5386(3) 0.05770(7) 0.0326(5) Uani 1 1 d .
H12 H -0.1178 0.6341 0.0616 0.039 Uiso 1 1 calc R
C13 C -0.11996(17) 0.3947(3) 0.04334(6) 0.0306(5) Uani 1 1 d .
H13 H -0.1991 0.3903 0.0369 0.037 Uiso 1 1 calc R
C14 C -0.05034(16) 0.2580(2) 0.03865(5) 0.0219(4) Uani 1 1 d .
O14B O -0.18594(12) 0.11186(18) 0.00364(4) 0.0340(4) Uani 1 1 d .
O14A O -0.06318(13) -0.02885(17) 0.03703(4) 0.0353(4) Uani 1 1 d .
N14 N -0.10317(14) 0.1034(2) 0.02553(5) 0.0258(4) Uani 1 1 d .
C15 C 0.06513(17) 0.2594(2) 0.04678(6) 0.0253(5) Uani 1 1 d .
H15 H 0.1110 0.1633 0.0430 0.030 Uiso 1 1 calc R
C16 C 0.11220(16) 0.4049(2) 0.06055(6) 0.0246(5) Uani 1 1 d .
H16 H 0.1920 0.4096 0.0661 0.029 Uiso 1 1 calc R
C17 C 0.11988(18) 0.9244(3) 0.19986(6) 0.0321(5) Uani 1 1 d .
F17C F 0.11439(11) 0.77009(16) 0.18620(4) 0.0446(4) Uani 1 1 d .
F17B F 0.13715(11) 0.91309(18) 0.23762(3) 0.0466(4) Uani 1 1 d .
F17A F 0.21227(10) 0.99560(18) 0.18497(4) 0.0488(4) Uani 1 1 d .
C18 C -0.08890(18) 0.9727(3) 0.21640(6) 0.0304(5) Uani 1 1 d .
F18C F -0.10963(12) 0.81038(16) 0.21444(4) 0.0450(4) Uani 1 1 d .
F18B F -0.18495(10) 1.05175(17) 0.20563(3) 0.0402(3) Uani 1 1 d .
F18A F -0.07074(11) 1.01189(16) 0.25296(3) 0.0422(4) Uani 1 1 d .

loop_
_atom_site_aniso_label
_atom_site_aniso_U_11
_atom_site_aniso_U_22
_atom_site_aniso_U_33
_atom_site_aniso_U_23
_atom_site_aniso_U_13
_atom_site_aniso_U_12
O1 0.0406(8) 0.0237(8) 0.0259(7) -0.0013(6) -0.0078(6) -0.0041(6)
C2 0.0245(11) 0.0212(11) 0.0246(10) -0.0005(8) -0.0016(8) -0.0012(8)
C3 0.0179(10) 0.0240(11) 0.0232(10) -0.0001(8) -0.0004(8) -0.0029(9)
N4 0.0208(8) 0.0244(9) 0.0224(9) -0.0009(7) 0.0005(7) 0.0010(7)
C5 0.0253(11) 0.0258(12) 0.0275(11) -0.0001(9) 0.0006(9) -0.0037(9)
C6 0.0362(12) 0.0261(12) 0.0302(12) 0.0003(9) 0.0020(10) 0.0019(9)
C7 0.0276(12) 0.0278(11) 0.0240(10) 0.0040(9) 0.0041(9) 0.0066(9)
O7 0.0247(8) 0.0411(9) 0.0452(9) -0.0003(7) -0.0049(7) 0.0074(7)
C8 0.0190(10) 0.0223(11) 0.0242(10) 0.0002(8) -0.0021(9) 0.0011(8)
O8 0.0228(8) 0.0286(8) 0.0372(8) -0.0057(6) 0.0078(6) -0.0055(6)
O9 0.0216(7) 0.0217(7) 0.0256(7) -0.0042(6) 0.0045(6) -0.0015(6)
C10 0.0208(10) 0.0249(11) 0.0287(11) -0.0056(9) 0.0041(8) 0.0008(8)
C11 0.0224(11) 0.0241(11) 0.0206(10) 0.0002(8) 0.0014(8) -0.0002(8)
C12 0.0246(11) 0.0245(11) 0.0488(14) -0.0051(10) -0.0060(10) 0.0068(9)
C13 0.0205(11) 0.0288(12) 0.0424(13) 0.0002(10) -0.0085(9) 0.0007(9)
C14 0.0249(10) 0.0219(10) 0.0191(10) -0.0008(8) -0.0009(8) -0.0026(8)
O14B 0.0285(8) 0.0385(9) 0.0348(8) -0.0023(7) -0.0076(7) -0.0082(7)
O14A 0.0396(9) 0.0228(8) 0.0436(9) 0.0004(7) -0.0035(7) -0.0010(7)
N14 0.0247(9) 0.0272(10) 0.0255(9) -0.0018(8) 0.0014(8) -0.0033(8)
C15 0.0229(10) 0.0232(11) 0.0298(11) -0.0031(9) 0.0003(9) 0.0035(9)
C16 0.0175(10) 0.0283(11) 0.0279(11) -0.0026(9) 0.0013(8) 0.0010(8)
C17 0.0305(12) 0.0360(13) 0.0299(12) 0.0003(10) -0.0029(10) 0.0018(10)
F17C 0.0534(8) 0.0350(8) 0.0454(8) -0.0028(6) -0.0100(6) 0.0174(6)
F17B 0.0459(8) 0.0656(10) 0.0282(7) 0.0015(6) -0.0132(6) 0.0138(7)
F17A 0.0223(7) 0.0720(10) 0.0520(8) 0.0071(7) -0.0021(6) 0.0012(6)
C18 0.0330(12) 0.0325(13) 0.0259(12) 0.0005(9) 0.0013(9) -0.0002(10)
F18C 0.0535(8) 0.0369(8) 0.0445(8) 0.0046(6) 0.0090(6) -0.0144(6)
F18B 0.0256(7) 0.0613(9) 0.0337(7) 0.0039(6) 0.0073(6) 0.0062(6)
F18A 0.0503(8) 0.0542(9) 0.0220(7) -0.0005(6) 0.0039(6) 0.0027(7)

loop_
_atom_type_symbol
_atom_type_description
_atom_type_scat_dispersion_real
_atom_type_scat_dispersion_imag
_atom_type_scat_source
C C 0.0033 0.0016 'International Tables Vol C Tables 4.2.6.8 and 6.1.1.4'
H H 0.0000 0.0000 'International Tables Vol C Tables 4.2.6.8 and 6.1.1.4'
N N 0.0061 0.0033 'International Tables Vol C Tables 4.2.6.8 and 6.1.1.4'
O O 0.0106 0.0060 'International Tables Vol C Tables 4.2.6.8 and 6.1.1.4'
F F 0.0171 0.0103 'International Tables Vol C Tables 4.2.6.8 and 6.1.1.4'

loop_
_geom_angle_atom_site_label_1
_geom_angle_atom_site_label_2
_geom_angle_atom_site_label_3
_geom_angle
C2 O1 C5 110.50(14)
O1 C2 C18 106.90(16)
O1 C2 C17 108.07(16)
C18 C2 C17 110.66(16)
O1 C2 C3 107.15(15)
C18 C2 C3 108.79(16)
C17 C2 C3 114.91(16)
N4 C3 C8 109.21(16)
N4 C3 C2 100.77(15)
C8 C3 C2 115.08(16)
C7 N4 C3 126.72(16)
C7 N4 C5 92.20(15)
C3 N4 C5 111.29(15)
O1 C5 N4 104.62(15)
O1 C5 C6 113.90(17)
N4 C5 C6 89.97(15)
C7 C6 C5 85.00(15)
O7 C7 N4 130.45(19)
O7 C7 C6 138.00(19)
N4 C7 C6 91.55(16)
O8 C8 O9 125.17(18)
O8 C8 C3 123.56(18)
O9 C8 C3 111.26(16)
C8 O9 C10 114.53(14)
O9 C10 C11 108.65(15)
C16 C11 C12 119.58(19)
C16 C11 C10 118.67(17)
C12 C11 C10 121.71(18)
C13 C12 C11 120.38(19)
C14 C13 C12 118.13(18)
C15 C14 C13 123.06(18)
C15 C14 N14 118.91(17)
C13 C14 N14 118.01(17)
O14A N14 O14B 123.13(17)
O14A N14 C14 118.45(16)
O14B N14 C14 118.41(16)
C14 C15 C16 117.87(18)
C15 C16 C11 120.96(18)
F17A C17 F17B 106.97(17)
F17A C17 F17C 107.67(18)
F17B C17 F17C 107.15(17)
F17A C17 C2 111.10(17)
F17B C17 C2 112.32(17)
F17C C17 C2 111.37(17)
F18A C18 F18C 108.15(17)
F18A C18 F18B 106.73(17)
F18C C18 F18B 107.47(17)
F18A C18 C2 112.89(17)
F18C C18 C2 111.63(17)
F18B C18 C2 109.72(16)

loop_
_geom_bond_atom_site_label_1
_geom_bond_atom_site_label_2
_geom_bond_distance
O1 C2 1.407(2)
O1 C5 1.442(2)
C2 C18 1.535(3)
C2 C17 1.542(3)
C2 C3 1.592(3)
C3 N4 1.444(3)
C3 C8 1.527(3)
N4 C7 1.417(3)
N4 C5 1.452(3)
C5 C6 1.533(3)
C6 C7 1.527(3)
C7 O7 1.194(2)
C8 O8 1.204(2)
C8 O9 1.331(2)
O9 C10 1.456(2)
C10 C11 1.500(3)
C11 C16 1.385(3)
C11 C12 1.390(3)
C12 C13 1.383(3)
C13 C14 1.378(3)
C14 C15 1.376(3)
C14 N14 1.462(3)
O14B N14 1.231(2)
O14A N14 1.229(2)
C15 C16 1.380(3)
C17 F17A 1.325(3)
C17 F17B 1.331(2)
C17 F17C 1.332(3)
C18 F18A 1.326(2)
C18 F18C 1.332(3)
C18 F18B 1.341(2)
